data_1513177
loop_
_publ_author_name
'Yasemin Yahsi'
'Hulya Kara'

_publ_section_title
;
 Synthesis, structural analysis and magnetic properties of two novel
 doubly oxygen bridged binuclear manganese(III) and copper(II) complexes
 with ONO tridentate ligands
;
_journal_name_full
;
Inorganica Chimica Acta
;
_journal_page_first 110
_journal_page_last 116
_journal_paper_doi 10.1016/j.ica.2012.11.029
_journal_volume 397
_journal_year 2013
_chemical_formula_sum 'C22 H28 Cl4 Mn2 N2 O6'
_chemical_formula_weight 668.14
_space_group_IT_number 14
_symmetry_cell_setting monoclinic
_symmetry_space_group_name_Hall '-P 2ybc'
_symmetry_space_group_name_H-M 'P 1 21/c 1'
_atom_sites_solution_hydrogens geom
_atom_sites_solution_primary direct
_atom_sites_solution_secondary difmap
_cell_angle_alpha 90.00
_cell_angle_beta 101.897(5)
_cell_angle_gamma 90.00
_cell_formula_units_Z 2
_cell_length_a 10.295(5)
_cell_length_b 17.826(5)
_cell_length_c 7.705(5)
_cell_measurement_temperature 293(2)
_cell_volume 1383.6(12)
_computing_structure_refinement 'SHELXL-97 (Sheldrick, 1997)'
_computing_structure_solution 'SHELXS-97 (Sheldrick, 1990)'
_diffrn_ambient_temperature 293(2)
_diffrn_detector_area_resol_mean 16.4547
_diffrn_measured_fraction_theta_full 0.861
_diffrn_measured_fraction_theta_max 0.861
_diffrn_measurement_device_type 'Oxford Diffraction Xcalibur3'
_diffrn_measurement_method 'omega scan'
_diffrn_radiation_monochromator graphite
_diffrn_radiation_source 'Enhance (Mo) X-ray Source'
_diffrn_radiation_type 'Mo K\a'
_diffrn_radiation_wavelength 0.71069
_diffrn_reflns_av_R_equivalents 0.0395
_diffrn_reflns_av_sigmaI/netI 0.0637
_diffrn_reflns_limit_h_max 11
_diffrn_reflns_limit_h_min -13
_diffrn_reflns_limit_k_max 22
_diffrn_reflns_limit_k_min -22
_diffrn_reflns_limit_l_max 9
_diffrn_reflns_limit_l_min -9
_diffrn_reflns_number 7352
_diffrn_reflns_theta_full 28.88
_diffrn_reflns_theta_max 28.88
_diffrn_reflns_theta_min 3.79
_exptl_absorpt_coefficient_mu 1.338
_exptl_absorpt_correction_T_max 1.00000
_exptl_absorpt_correction_T_min 0.73712
_exptl_absorpt_correction_type multi-scan
_exptl_absorpt_process_details
;
CrysAlis RED, Oxford Diffraction Ltd.,
Version 1.171.32.15 (release 10-01-2008 CrysAlis171 .NET)
(compiled Jan 10 2008,16:37:18)
Empirical absorption correction using spherical harmonics,
 implemented in SCALE3 ABSPACK scaling algorithm.
;
_exptl_crystal_colour green
_exptl_crystal_density_diffrn 1.604
_exptl_crystal_density_method 'not measured'
_exptl_crystal_description prismatic
_exptl_crystal_F_000 680
_exptl_crystal_size_max 0.30
_exptl_crystal_size_mid 0.22
_exptl_crystal_size_min 0.22
_refine_diff_density_max 0.632
_refine_diff_density_min -0.408
_refine_diff_density_rms 0.072
_refine_ls_extinction_method none
_refine_ls_goodness_of_fit_ref 0.902
_refine_ls_hydrogen_treatment mixed
_refine_ls_matrix_type full
_refine_ls_number_parameters 168
_refine_ls_number_reflns 3129
_refine_ls_number_restraints 0
_refine_ls_restrained_S_all 0.902
_refine_ls_R_factor_all 0.0866
_refine_ls_R_factor_gt 0.0452
_refine_ls_shift/su_max 0.000
_refine_ls_shift/su_mean 0.000
_refine_ls_structure_factor_coef Fsqd
_refine_ls_weighting_details 'calc w=1/[\s^2^(Fo^2^)+(0.0616P)^2^+0.0000P] where P=(Fo^2^+2Fc^2^)/3'
_refine_ls_weighting_scheme calc
_refine_ls_wR_factor_gt 0.1026
_refine_ls_wR_factor_ref 0.1136
_reflns_number_gt 1903
_reflns_number_total 3129
_reflns_threshold_expression >2sigma(I)
_cod_data_source_file ICA-2013-397-110-116-1.cif
_cod_data_source_block ys-44
_cod_original_sg_symbol_H-M 'P 21/c'
_cod_database_code 1513177

loop_
_symmetry_equiv_pos_as_xyz
'x, y, z'
'-x, y+1/2, -z+1/2'
'-x, -y, -z'
'x, -y-1/2, z-1/2'

loop_
_atom_site_label
_atom_site_type_symbol
_atom_site_fract_x
_atom_site_fract_y
_atom_site_fract_z
_atom_site_U_iso_or_equiv
_atom_site_adp_type
_atom_site_occupancy
_atom_site_symmetry_multiplicity
_atom_site_calc_flag
_atom_site_refinement_flags
Mn1 Mn 0.10596(4) 0.05886(2) 0.52610(6) 0.03847(17) Uani 1 1 d .
Cl Cl 0.61733(11) 0.31585(6) 0.41293(16) 0.0840(4) Uani 1 1 d .
Cl2 Cl 0.03487(10) 0.11130(5) 0.21261(12) 0.0593(3) Uani 1 1 d .
O1 O 0.2835(2) 0.05972(11) 0.5054(3) 0.0484(6) Uani 1 1 d .
O2 O -0.0728(2) 0.04390(10) 0.5553(3) 0.0394(5) Uani 1 1 d .
O3 O 0.1704(3) 0.01454(15) 0.8065(4) 0.0688(8) Uani 1 1 d .
N1 N 0.1234(2) 0.16089(13) 0.6352(3) 0.0394(6) Uani 1 1 d .
C1 C 0.3533(3) 0.11922(17) 0.4786(4) 0.0438(8) Uani 1 1 d .
C2 C 0.4694(3) 0.10886(19) 0.4122(5) 0.0535(9) Uani 1 1 d .
H2 H 0.4931 0.0608 0.3831 0.064 Uiso 1 1 calc R
C3 C 0.5486(3) 0.1690(2) 0.3898(5) 0.0554(9) Uani 1 1 d .
H3 H 0.6244 0.1616 0.3438 0.067 Uiso 1 1 calc R
C4 C 0.5150(3) 0.2405(2) 0.4360(5) 0.0558(9) Uani 1 1 d .
C5 C 0.4040(3) 0.25243(18) 0.5027(4) 0.0476(8) Uani 1 1 d .
H5 H 0.3826 0.3008 0.5322 0.057 Uiso 1 1 calc R
C6 C 0.3213(3) 0.19211(17) 0.5272(4) 0.0399(7) Uani 1 1 d .
C7 C 0.2126(3) 0.20777(16) 0.6107(4) 0.0418(7) Uani 1 1 d .
H7 H 0.2057 0.2565 0.6511 0.050 Uiso 1 1 calc R
C8 C 0.0286(3) 0.18527(17) 0.7436(5) 0.0544(9) Uani 1 1 d .
H8A H 0.0365 0.2391 0.7613 0.065 Uiso 1 1 calc R
H8B H 0.0519 0.1616 0.8592 0.065 Uiso 1 1 calc R
C9 C -0.1125(3) 0.16676(17) 0.6624(6) 0.0626(11) Uani 1 1 d .
H9A H -0.1318 0.1838 0.5403 0.075 Uiso 1 1 calc R
H9B H -0.1703 0.1938 0.7253 0.075 Uiso 1 1 calc R
C10 C -0.1429(3) 0.08417(17) 0.6664(5) 0.0566(10) Uani 1 1 d .
H10A H -0.1175 0.0657 0.7871 0.068 Uiso 1 1 calc R
H10B H -0.2375 0.0762 0.6263 0.068 Uiso 1 1 calc R
C11 C 0.2868(4) 0.0210(3) 0.9346(7) 0.0935(15) Uani 1 1 d .
H11A H 0.2653 0.0309 1.0479 0.140 Uiso 1 1 calc R
H11B H 0.3394 0.0614 0.9038 0.140 Uiso 1 1 calc R
H11C H 0.3361 -0.0250 0.9406 0.140 Uiso 1 1 calc R
H33 H 0.123(4) -0.022(2) 0.819(5) 0.071(12) Uiso 1 1 d .

loop_
_atom_site_aniso_label
_atom_site_aniso_U_11
_atom_site_aniso_U_22
_atom_site_aniso_U_33
_atom_site_aniso_U_23
_atom_site_aniso_U_13
_atom_site_aniso_U_12
Mn1 0.0452(3) 0.0260(2) 0.0469(3) -0.0004(2) 0.0155(2) -0.00513(19)
Cl 0.0884(8) 0.0799(7) 0.0916(8) -0.0051(6) 0.0370(6) -0.0471(6)
Cl2 0.0881(7) 0.0418(5) 0.0479(5) 0.0067(4) 0.0137(5) -0.0162(4)
O1 0.0452(13) 0.0332(11) 0.0716(16) 0.0006(11) 0.0230(12) -0.0055(9)
O2 0.0477(12) 0.0265(10) 0.0483(13) -0.0014(9) 0.0196(10) -0.0050(9)
O3 0.078(2) 0.0623(17) 0.0581(17) 0.0181(13) -0.0042(15) -0.0308(15)
N1 0.0470(15) 0.0304(13) 0.0420(15) 0.0016(11) 0.0117(12) -0.0036(11)
C1 0.0456(19) 0.0415(18) 0.0438(19) 0.0026(15) 0.0081(15) -0.0074(14)
C2 0.050(2) 0.052(2) 0.060(2) -0.0017(18) 0.0139(18) -0.0085(16)
C3 0.049(2) 0.067(2) 0.054(2) 0.0000(19) 0.0194(17) -0.0128(18)
C4 0.063(2) 0.058(2) 0.047(2) 0.0025(17) 0.0125(18) -0.0299(18)
C5 0.057(2) 0.0407(18) 0.042(2) 0.0018(14) 0.0046(17) -0.0121(15)
C6 0.0436(18) 0.0369(17) 0.0383(18) 0.0029(13) 0.0066(14) -0.0058(13)
C7 0.054(2) 0.0296(16) 0.0403(19) 0.0025(13) 0.0069(15) -0.0059(14)
C8 0.073(3) 0.0337(18) 0.064(2) -0.0101(16) 0.031(2) -0.0078(16)
C9 0.061(2) 0.0326(17) 0.103(3) -0.015(2) 0.037(2) -0.0036(16)
C10 0.059(2) 0.0390(18) 0.082(3) -0.0167(18) 0.037(2) -0.0104(16)
C11 0.084(3) 0.098(4) 0.086(3) 0.025(3) -0.011(3) -0.010(3)

loop_
_atom_type_symbol
_atom_type_description
_atom_type_scat_dispersion_real
_atom_type_scat_dispersion_imag
_atom_type_scat_source
C C 0.0033 0.0016 'International Tables Vol C Tables 4.2.6.8 and 6.1.1.4'
H H 0.0000 0.0000 'International Tables Vol C Tables 4.2.6.8 and 6.1.1.4'
Cl Cl 0.1484 0.1585 'International Tables Vol C Tables 4.2.6.8 and 6.1.1.4'
Mn Mn 0.3368 0.7283 'International Tables Vol C Tables 4.2.6.8 and 6.1.1.4'
N N 0.0061 0.0033 'International Tables Vol C Tables 4.2.6.8 and 6.1.1.4'
O O 0.0106 0.0060 'International Tables Vol C Tables 4.2.6.8 and 6.1.1.4'

loop_
_geom_angle_atom_site_label_1
_geom_angle_atom_site_label_2
_geom_angle_atom_site_label_3
_geom_angle
_geom_angle_site_symmetry_1
_geom_angle_site_symmetry_3
O1 Mn1 O2 172.26(8) . .
O1 Mn1 O2 95.19(9) . 3_556
O2 Mn1 O2 78.33(9) . 3_556
O1 Mn1 N1 91.38(9) . .
O2 Mn1 N1 94.72(9) . .
O2 Mn1 N1 171.57(9) 3_556 .
O1 Mn1 O3 89.15(11) . .
O2 Mn1 O3 86.50(10) . .
O2 Mn1 O3 88.66(10) 3_556 .
N1 Mn1 O3 86.15(11) . .
O1 Mn1 Cl2 90.63(8) . .
O2 Mn1 Cl2 93.84(7) . .
O2 Mn1 Cl2 92.45(7) 3_556 .
N1 Mn1 Cl2 92.76(8) . .
O3 Mn1 Cl2 178.89(7) . .
O1 Mn1 Mn1 133.90(7) . 3_556
O2 Mn1 Mn1 39.47(6) . 3_556
O2 Mn1 Mn1 38.85(6) 3_556 3_556
N1 Mn1 Mn1 134.01(7) . 3_556
O3 Mn1 Mn1 86.88(7) . 3_556
Cl2 Mn1 Mn1 94.05(3) . 3_556
C1 O1 Mn1 126.4(2) . .
C10 O2 Mn1 128.21(18) . .
C10 O2 Mn1 126.33(17) . 3_556
Mn1 O2 Mn1 101.67(9) . 3_556
C11 O3 Mn1 133.4(3) . .
C11 O3 H33 115(3) . .
Mn1 O3 H33 109(3) . .
C7 N1 C8 117.9(3) . .
C7 N1 Mn1 122.4(2) . .
C8 N1 Mn1 119.65(18) . .
O1 C1 C2 118.8(3) . .
O1 C1 C6 122.2(3) . .
C2 C1 C6 118.7(3) . .
C3 C2 C1 120.8(3) . .
C3 C2 H2 119.6 . .
C1 C2 H2 119.6 . .
C2 C3 C4 119.8(3) . .
C2 C3 H3 120.1 . .
C4 C3 H3 120.1 . .
C5 C4 C3 120.9(3) . .
C5 C4 Cl 119.4(3) . .
C3 C4 Cl 119.7(3) . .
C4 C5 C6 120.6(3) . .
C4 C5 H5 119.7 . .
C6 C5 H5 119.7 . .
C5 C6 C1 119.1(3) . .
C5 C6 C7 117.6(3) . .
C1 C6 C7 123.2(3) . .
N1 C7 C6 126.1(3) . .
N1 C7 H7 116.9 . .
C6 C7 H7 116.9 . .
N1 C8 C9 113.4(3) . .
N1 C8 H8A 108.9 . .
C9 C8 H8A 108.9 . .
N1 C8 H8B 108.9 . .
C9 C8 H8B 108.9 . .
H8A C8 H8B 107.7 . .
C8 C9 C10 113.3(3) . .
C8 C9 H9A 108.9 . .
C10 C9 H9A 108.9 . .
C8 C9 H9B 108.9 . .
C10 C9 H9B 108.9 . .
H9A C9 H9B 107.7 . .
O2 C10 C9 110.3(3) . .
O2 C10 H10A 109.6 . .
C9 C10 H10A 109.6 . .
O2 C10 H10B 109.6 . .
C9 C10 H10B 109.6 . .
H10A C10 H10B 108.1 . .
O3 C11 H11A 109.5 . .
O3 C11 H11B 109.5 . .
H11A C11 H11B 109.5 . .
O3 C11 H11C 109.5 . .
H11A C11 H11C 109.5 . .
H11B C11 H11C 109.5 . .

loop_
_geom_bond_atom_site_label_1
_geom_bond_atom_site_label_2
_geom_bond_distance
_geom_bond_site_symmetry_2
Mn1 O1 1.867(2) .
Mn1 O2 1.918(2) .
Mn1 O2 1.9435(19) 3_556
Mn1 N1 1.996(2) .
Mn1 O3 2.268(3) .
Mn1 Cl2 2.5524(17) .
Mn1 Mn1 2.9939(12) 3_556
Cl C4 1.738(3) .
O1 C1 1.321(3) .
O2 C10 1.423(4) .
O2 Mn1 1.9435(19) 3_556
O3 C11 1.392(4) .
O3 H33 0.83(4) .
N1 C7 1.284(3) .
N1 C8 1.475(4) .
C1 C2 1.406(4) .
C1 C6 1.410(4) .
C2 C3 1.379(4) .
C2 H2 0.9300 .
C3 C4 1.387(5) .
C3 H3 0.9300 .
C4 C5 1.363(4) .
C5 C6 1.408(4) .
C5 H5 0.9300 .
C6 C7 1.429(4) .
C7 H7 0.9300 .
C8 C9 1.495(5) .
C8 H8A 0.9700 .
C8 H8B 0.9700 .
C9 C10 1.507(4) .
C9 H9A 0.9700 .
C9 H9B 0.9700 .
C10 H10A 0.9700 .
C10 H10B 0.9700 .
C11 H11A 0.9600 .
C11 H11B 0.9600 .
C11 H11C 0.9600 .

loop_
_geom_torsion_atom_site_label_1
_geom_torsion_atom_site_label_2
_geom_torsion_atom_site_label_3
_geom_torsion_atom_site_label_4
_geom_torsion
_geom_torsion_site_symmetry_1
_geom_torsion_site_symmetry_4
O2 Mn1 O1 C1 -173.6(6) . .
O2 Mn1 O1 C1 153.6(3) 3_556 .
N1 Mn1 O1 C1 -31.7(3) . .
O3 Mn1 O1 C1 -117.9(3) . .
Cl2 Mn1 O1 C1 61.0(3) . .
Mn1 Mn1 O1 C1 157.3(2) 3_556 .
O1 Mn1 O2 C10 125.4(7) . .
O2 Mn1 O2 C10 158.8(3) 3_556 .
N1 Mn1 O2 C10 -16.4(3) . .
O3 Mn1 O2 C10 69.5(3) . .
Cl2 Mn1 O2 C10 -109.5(3) . .
Mn1 Mn1 O2 C10 158.8(3) 3_556 .
O1 Mn1 O2 Mn1 -33.4(8) . 3_556
O2 Mn1 O2 Mn1 0.0 3_556 3_556
N1 Mn1 O2 Mn1 -175.19(10) . 3_556
O3 Mn1 O2 Mn1 -89.35(11) . 3_556
Cl2 Mn1 O2 Mn1 91.71(9) . 3_556
O1 Mn1 O3 C11 27.4(4) . .
O2 Mn1 O3 C11 -159.0(4) . .
O2 Mn1 O3 C11 122.6(4) 3_556 .
N1 Mn1 O3 C11 -64.1(4) . .
Cl2 Mn1 O3 C11 -51(4) . .
Mn1 Mn1 O3 C11 161.4(4) 3_556 .
O1 Mn1 N1 C7 23.7(3) . .
O2 Mn1 N1 C7 -161.1(2) . .
O2 Mn1 N1 C7 164.8(6) 3_556 .
O3 Mn1 N1 C7 112.7(3) . .
Cl2 Mn1 N1 C7 -67.0(2) . .
Mn1 Mn1 N1 C7 -165.4(2) 3_556 .
O1 Mn1 N1 C8 -158.4(2) . .
O2 Mn1 N1 C8 16.9(2) . .
O2 Mn1 N1 C8 -17.2(8) 3_556 .
O3 Mn1 N1 C8 -69.3(2) . .
Cl2 Mn1 N1 C8 110.9(2) . .
Mn1 Mn1 N1 C8 12.6(3) 3_556 .
Mn1 O1 C1 C2 -160.5(2) . .
Mn1 O1 C1 C6 24.7(4) . .
O1 C1 C2 C3 -177.0(3) . .
C6 C1 C2 C3 -2.0(5) . .
C1 C2 C3 C4 1.1(5) . .
C2 C3 C4 C5 -0.4(5) . .
C2 C3 C4 Cl 178.4(3) . .
C3 C4 C5 C6 0.4(5) . .
Cl C4 C5 C6 -178.3(2) . .
C4 C5 C6 C1 -1.3(5) . .
C4 C5 C6 C7 175.1(3) . .
O1 C1 C6 C5 176.9(3) . .
C2 C1 C6 C5 2.0(5) . .
O1 C1 C6 C7 0.7(5) . .
C2 C1 C6 C7 -174.2(3) . .
C8 N1 C7 C6 172.6(3) . .
Mn1 N1 C7 C6 -9.4(4) . .
C5 C6 C7 N1 176.0(3) . .
C1 C6 C7 N1 -7.7(5) . .
C7 N1 C8 C9 133.5(3) . .
Mn1 N1 C8 C9 -44.5(4) . .
N1 C8 C9 C10 71.4(4) . .
Mn1 O2 C10 C9 40.4(4) . .
Mn1 O2 C10 C9 -165.7(2) 3_556 .
C8 C9 C10 O2 -66.5(4) . .
